data_9016477
loop_
_publ_author_name
'Knurr, R. A.'
'Bailey, S. W.'

_publ_section_title
;
 Refinement of Mn-substituted muscovite and phlogopite
 Sample: alurgite, type 2M1
;
_journal_name_full 'Clays and Clay Minerals'
_journal_page_first 7
_journal_page_last 16
_journal_paper_doi 10.1346/CCMN.1986.0340102
_journal_volume 34
_journal_year 1986
_chemical_compound_source 'Minas Gerais, Brazil'
_chemical_formula_sum 'Al2.68 Ba0.01 Fe0.14 H2 K0.93 Mg0.1 Mn0.02 Na0.05 O12 Si3.04 Ti0.02'
_chemical_name_mineral Muscovite
_space_group_IT_number 15
_symmetry_space_group_name_Hall '-C 2yc'
_symmetry_space_group_name_H-M 'C 1 2/c 1'
_cell_angle_alpha 90
_cell_angle_beta 95.82
_cell_angle_gamma 90
_cell_length_a 5.2044
_cell_length_b 9.018
_cell_length_c 20.073
_cell_formula_units_Z 4
_cell_volume 937.236
_database_code_amcsd 0019597
_exptl_crystal_density_diffrn 2.855
_cod_original_formula_sum 'K.93 Na.05 Ba.01 Al2.68 Mg.1 Fe.14 Mn.02 Ti.02 Si3.04 O12 H2'
_cod_database_code 9016477

loop_
_space_group_symop_operation_xyz
x,y,z
1/2+x,1/2+y,z
x,-y,1/2+z
1/2+x,1/2-y,1/2+z
-x,y,1/2-z
1/2-x,1/2+y,1/2-z
-x,-y,-z
1/2-x,1/2-y,-z

loop_
_atom_site_aniso_label
_atom_site_aniso_U_11
_atom_site_aniso_U_22
_atom_site_aniso_U_33
_atom_site_aniso_U_12
_atom_site_aniso_U_13
_atom_site_aniso_U_23
K 0.02377 0.02554 0.02263 0.00000 0.00320 0.00000
Na 0.02377 0.02554 0.02263 0.00000 0.00320 0.00000
Ba 0.02377 0.02554 0.02263 0.00000 0.00320 0.00000
AlM2 0.00448 0.00754 0.00889 -0.00021 0.00152 0.00055
MgM2 0.00448 0.00754 0.00889 -0.00021 0.00152 0.00055
FeM2 0.00448 0.00754 0.00889 -0.00021 0.00152 0.00055
MnM2 0.00448 0.00754 0.00889 -0.00021 0.00152 0.00055
TiM2 0.00448 0.00754 0.00889 -0.00021 0.00152 0.00055
SiT1 0.00652 0.00840 0.01051 -0.00002 0.01833 0.00055
AlT1 0.00652 0.00840 0.01051 -0.00002 0.01833 0.00055
SiT2 0.00625 0.00878 0.01030 0.00024 0.00141 0.00027
AlT2 0.00625 0.00878 0.01030 0.00024 0.00141 0.00027
O1 0.01059 0.01401 0.01253 0.00095 0.00210 0.00055
O2 0.01209 0.01236 0.01192 -0.00024 0.00210 0.00100
O3 0.02024 0.01483 0.01636 0.00095 0.00471 -0.00018
O4 0.01467 0.02225 0.01960 -0.00355 0.00052 0.00456
O5 0.01426 0.01936 0.01677 0.00378 0.00157 -0.00155
O6 0.01277 0.01483 0.01535 -0.00071 0.00419 -0.00219

loop_
_atom_site_label
_atom_site_fract_x
_atom_site_fract_y
_atom_site_fract_z
_atom_site_occupancy
_atom_site_U_iso_or_equiv
K 0.00000 0.09880 0.25000 0.93000 0.02400
Na 0.00000 0.09880 0.25000 0.05000 0.02400
Ba 0.00000 0.09880 0.25000 0.01000 0.02400
AlM2 0.24980 0.08320 0.00004 0.86000 0.00698
MgM2 0.24980 0.08320 0.00004 0.05000 0.00698
FeM2 0.24980 0.08320 0.00004 0.07000 0.00698
MnM2 0.24980 0.08320 0.00004 0.01000 0.00698
TiM2 0.24980 0.08320 0.00004 0.01000 0.00698
SiT1 0.46500 0.92992 0.13554 0.76000 0.00846
AlT1 0.46500 0.92992 0.13554 0.24000 0.00846
SiT2 0.45140 0.25874 0.13556 0.76000 0.00841
AlT2 0.45140 0.25874 0.13556 0.24000 0.00841
O1 0.46160 0.94370 0.05368 1.00000 0.01237
O2 0.38530 0.25180 0.05373 1.00000 0.01212
O3 0.41950 0.09330 0.16851 1.00000 0.01709
O4 0.24890 0.81260 0.15770 1.00000 0.01881
O5 0.24840 0.36920 0.16890 1.00000 0.01677
O6 0.45760 0.56210 0.05076 1.00000 0.01432
H 0.37920 0.65050 0.05950 1.00000 0.02533

loop_
_cod_related_entry_id
_cod_related_entry_database
_cod_related_entry_code
1 AMCSD 0019597
